data_1574959
loop_
_publ_author_name
'Xu, Huihui'
'Le&#xf3;n Baeza, Jos&#xe9; Miguel'
'Baceiredo, Antoine'
'Rojas Guerrero, Ren&#xe9; Segundo'
'Saffon-Merceron, Nathalie'
'Branchadell, Vicen&#xe7;'
'Kato, Tsuyoshi'

_publ_section_title
;
 Aluminacyclopropene-phosphine complex: a carbene-exchange reagent.
;
_journal_issue 31
_journal_name_full 'Chemical science'
_journal_page_first 14225
_journal_page_last 14230
_journal_paper_doi 10.1039/d5sc03846d
_journal_volume 16
_journal_year 2025
_chemical_formula_moiety 'C50 H87 Al Cl Cu N5 P Si, 2(C6 H6)'
_chemical_formula_sum 'C62 H99 Al Cl Cu N5 P Si'
_chemical_formula_weight 1099.49
_space_group_crystal_system monoclinic
_space_group_IT_number 14
_space_group_name_Hall '-P 2ybc'
_space_group_name_H-M_alt 'P 1 21/c 1'
_atom_sites_solution_hydrogens geom
_atom_sites_solution_primary 'Intrinsic Phasing'
_atom_sites_solution_secondary difmap
_audit_creation_method
;FinalCif 2024.9-0 by Daniel Kratzert, Freiburg 2025, 
https://dkratzert.de/finalcif.html
;
_audit_update_record
;
2025-04-04 deposited with the CCDC.	2025-06-30 downloaded from the CCDC.
;
_cell_angle_alpha 90
_cell_angle_beta 109.228(2)
_cell_angle_gamma 90
_cell_formula_units_Z 4
_cell_length_a 24.8337(12)
_cell_length_b 10.5705(5)
_cell_length_c 25.3214(12)
_cell_measurement_reflns_used 9910
_cell_measurement_temperature 193(2)
_cell_measurement_theta_max 26.4751
_cell_measurement_theta_min 2.169
_cell_measurement_wavelength 0.71073
_cell_volume 6276.2(5)
_computing_cell_refinement 'SAINT V8.41 (Bruker AXS LLC)'
_computing_data_collection 'APEX 5'
_computing_data_reduction 'SAINT V8.41 (Bruker AXS LLC)'
_computing_molecular_graphics 'Bruker SHELXTL, XP (G. Sheldrick)'
_computing_structure_refinement 'SHELXL-2019/2 (Sheldrick, 2019)'
_computing_structure_solution 'SHELXT 2018/2 (Sheldrick, 2018)'
_diffrn_ambient_environment N~2~
_diffrn_ambient_temperature 193(2)
_diffrn_detector CPAD
_diffrn_detector_area_resol_mean 7.391
_diffrn_detector_type 'Bruker PHOTON III'
_diffrn_measured_fraction_theta_full 0.998
_diffrn_measured_fraction_theta_max 0.996
_diffrn_measurement_details
;<Phi   scan: start= 224.5; len= 214.5; end= 439.0 at [Counterclockwise Eulerian 
angles: dx= 40.00 mm theta=   2.349 deg omega= 268.623 deg chi=  24.000 deg] 
measure for 5.0 seconds; frame angle 0.50 degrees, wavelength=0.71073>
<Phi   scan: start= 156.0; len= 184.0; end= 340.0 at [Counterclockwise Eulerian 
angles: dx= 40.00 mm theta=   2.349 deg omega=   2.755 deg chi= -44.500 deg] 
measure for 5.0 seconds; frame angle 0.50 degrees, wavelength=0.71073>
<Omega scan: start=   3.8; len= 105.5; end= 109.3 at [Counterclockwise Eulerian 
angles: dx= 40.00 mm theta=   2.349 deg phi= 144.000 deg chi= -44.500 deg] 
measure for 5.0 seconds; frame angle 0.50 degrees, wavelength=0.71073>
<Omega scan: start= 324.6; len=  45.5; end= 370.1 at [Counterclockwise Eulerian 
angles: dx= 40.00 mm theta=   1.175 deg phi= 360.000 deg chi=  68.500 deg] 
measure for 5.0 seconds; frame angle 0.50 degrees, wavelength=0.71073>
<Omega scan: start=   3.8; len= 105.5; end= 109.3 at [Counterclockwise Eulerian 
angles: dx= 40.00 mm theta=   2.349 deg phi=  72.000 deg chi= -44.500 deg] 
measure for 5.0 seconds; frame angle 0.50 degrees, wavelength=0.71073>
<Phi   scan: start= 360.0; len= 180.0; end= 540.0 at [Counterclockwise Eulerian 
angles: dx= 40.00 mm theta=   0.000 deg omega= 360.000 deg chi=  54.740 deg] 
measure for 1.0 seconds; frame angle 1.00 degrees, wavelength=0.71073>
;
_diffrn_measurement_device 'KAPPA diffractometer'
_diffrn_measurement_device_type 'Bruker D8 QUEST'
_diffrn_measurement_method '\w and \f scans'
_diffrn_measurement_specimen_support 'MiTeGen micromount'
_diffrn_radiation_monochromator 'multilayer mirror'
_diffrn_radiation_probe x-ray
_diffrn_radiation_type 'Mo K\a'
_diffrn_radiation_wavelength 0.71073
_diffrn_reflns_av_R_equivalents 0.1221
_diffrn_reflns_av_unetI/netI 0.0529
_diffrn_reflns_Laue_measured_fraction_full 0.998
_diffrn_reflns_Laue_measured_fraction_max 0.996
_diffrn_reflns_limit_h_max 33
_diffrn_reflns_limit_h_min -33
_diffrn_reflns_limit_k_max 14
_diffrn_reflns_limit_k_min -14
_diffrn_reflns_limit_l_max 33
_diffrn_reflns_limit_l_min -33
_diffrn_reflns_number 167766
_diffrn_reflns_point_group_measured_fraction_full 0.998
_diffrn_reflns_point_group_measured_fraction_max 0.996
_diffrn_reflns_reduction_process narrow-frame
_diffrn_reflns_theta_full 25.242
_diffrn_reflns_theta_max 28.316
_diffrn_reflns_theta_min 2.169
_diffrn_source 'microfocus sealed tube'
_diffrn_source_current 1.0
_diffrn_source_target Mo
_diffrn_source_type 'INCOATEC I\mS 3.0'
_diffrn_source_voltage 50
_exptl_absorpt_coefficient_mu 0.489
_exptl_absorpt_correction_T_max 0.7457
_exptl_absorpt_correction_T_min 0.6811
_exptl_absorpt_correction_type multi-scan
_exptl_absorpt_process_details
;Krause, L., Herbst-Irmer, R., Sheldrick, G. M., Stalke, D. (2015).
"Comparison of silver and molybdenum microfocus X-ray sources for single-crystal
 structure determination"
J. Appl. Cryst. 48, 3-10.
doi:10.1107/S1600576714022985
;
_exptl_crystal_colour orange
_exptl_crystal_density_diffrn 1.164
_exptl_crystal_description needle
_exptl_crystal_F_000 2376
_exptl_crystal_size_max 0.3
_exptl_crystal_size_mid 0.06
_exptl_crystal_size_min 0.04
_refine_diff_density_max 0.763
_refine_diff_density_min -0.532
_refine_diff_density_rms 0.075
_refine_ls_extinction_method none
_refine_ls_goodness_of_fit_ref 1.046
_refine_ls_hydrogen_treatment constr
_refine_ls_matrix_type full
_refine_ls_number_parameters 859
_refine_ls_number_reflns 15556
_refine_ls_number_restraints 1218
_refine_ls_restrained_S_all 1.029
_refine_ls_R_factor_all 0.0920
_refine_ls_R_factor_gt 0.0606
_refine_ls_shift/su_max 0.001
_refine_ls_shift/su_mean 0.000
_refine_ls_structure_factor_coef Fsqd
_refine_ls_weighting_details 'w=1/[\s^2^(Fo^2^)+(0.0692P)^2^+8.0650P] where P=(Fo^2^+2Fc^2^)/3'
_refine_ls_weighting_scheme calc
_refine_ls_wR_factor_gt 0.1494
_refine_ls_wR_factor_ref 0.1714
_reflns_Friedel_coverage 0.000
_reflns_number_gt 10892
_reflns_number_total 15556
_reflns_threshold_expression 'I > 2\s(I)'
_cod_data_source_file d5sc03846d2.cif
_cod_data_source_block 11
_cod_depositor_comments
;
The following automatic conversions were performed:

data item '_exptl_absorpt_correction_type' value 'Multi-Scan' was
changed to 'multi-scan' in accordance with the
/home/data/users/saulius/crontab/automatic-downloads/rss-feeds/RSC/lib/dictionaries/cif_core.dic
dictionary named 'cif_core.dic' version 2.4.2 last updated on
2011-04-26.

Automatic conversion script
Id: cif_fix_values 8170 2020-07-09 18:12:32Z antanas 

 Adding full bibliography for 1574958--1574964.cif.
;
_cod_original_sg_symbol_H-M 'P 21/c'
_cod_database_code 1574959
_shelx_shelxl_version_number 2019/3
_shelx_space_group_comment
;
The symmetry employed for this shelxl refinement is uniquely defined
by the following loop, which should always be used as a source of
symmetry information in preference to the above space-group names.
They are only intended as comments.
;
_exptl_bruker_absorpt_correction_t_ratio 0.9134
_shelx_estimated_absorpt_t_min 0.867
_shelx_estimated_absorpt_t_max 0.981
_bruker_diffrn_measurement_temperature_device 'Oxford Cryostream 700'
_diffrn_measurement_bruker_total_exposure_time 6730.0
_diffrn_reflns_bruker_av_norm_i 214.764
_diffrn_reflns_bruker_number_gt 78456
_computing_bruker_data_scaling 'SADABS-2016/2 - Bruker AXS area detector scaling and absorption correction'
_geom_details
; All esds (except the esd in the dihedral angle between two l.s. planes)
 are estimated using the full covariance matrix.  The cell esds are taken
 into account individually in the estimation of esds in distances, angles
 and torsion angles; correlations between esds in cell parameters are only
 used when they are defined by crystal symmetry.  An approximate (isotropic)
 treatment of cell esds is used for estimating esds involving l.s. planes.
;

loop_
_space_group_symop_operation_xyz
'x, y, z'
'-x, y+1/2, -z+1/2'
'-x, -y, -z'
'x, -y-1/2, z-1/2'

loop_
_atom_site_label
_atom_site_type_symbol
_atom_site_fract_x
_atom_site_fract_y
_atom_site_fract_z
_atom_site_U_iso_or_equiv
_atom_site_adp_type
_atom_site_occupancy
_atom_site_site_symmetry_order
_atom_site_calc_flag
_atom_site_refinement_flags_posn
_atom_site_refinement_flags_adp
_atom_site_refinement_flags_occupancy
_atom_site_disorder_assembly
_atom_site_disorder_group
Cu1 Cu 0.43731(2) 0.45713(4) 0.63339(2) 0.03220(11) Uani 1 1 d . . . . .
Cl1 Cl 0.49744(4) 0.59510(10) 0.62843(4) 0.0578(3) Uani 1 1 d . . . . .
Al1 Al 0.21264(3) 0.30828(9) 0.56373(4) 0.02897(19) Uani 1 1 d . . . . .
P1 P 0.31604(3) 0.23400(6) 0.51528(3) 0.02103(14) Uani 1 1 d . . . . .
Si1 Si 0.41014(3) 0.21187(7) 0.49629(3) 0.02767(17) Uani 1 1 d . . . . .
N1 N 0.17501(9) 0.3250(3) 0.48512(10) 0.0325(5) Uani 1 1 d D . . . .
N2 N 0.36224(9) 0.3304(2) 0.49761(10) 0.0258(5) Uani 1 1 d . . . . .
N3 N 0.36339(9) 0.1172(2) 0.51757(10) 0.0259(5) Uani 1 1 d . . . . .
N5 N 0.40122(10) 0.2743(2) 0.69609(9) 0.0275(5) Uani 1 1 d . . . . .
C1 C 0.25128(11) 0.2027(3) 0.46276(11) 0.0265(5) Uani 1 1 d . . . . .
C2 C 0.19686(11) 0.2537(3) 0.45261(12) 0.0293(6) Uani 1 1 d . . . . .
C3 C 0.16117(13) 0.2076(3) 0.39421(13) 0.0399(7) Uani 1 1 d . . . . .
H3 H 0.118932 0.213089 0.385546 0.048 Uiso 1 1 calc R U . . .
C4 C 0.18384(16) 0.2686(4) 0.35096(14) 0.0526(9) Uani 1 1 d . . . . .
H4A H 0.189229 0.360826 0.357445 0.063 Uiso 1 1 calc R U . . .
H4B H 0.157444 0.254126 0.312524 0.063 Uiso 1 1 calc R U . . .
C5 C 0.24099(16) 0.2023(4) 0.36005(14) 0.0467(8) Uani 1 1 d . . . . .
H5A H 0.239942 0.149993 0.327299 0.056 Uiso 1 1 calc R U . . .
H5B H 0.272535 0.264206 0.367438 0.056 Uiso 1 1 calc R U . . .
C6 C 0.24719(13) 0.1201(3) 0.41144(12) 0.0355(7) Uani 1 1 d . . . . .
H6 H 0.276635 0.051996 0.418299 0.043 Uiso 1 1 calc R U . . .
C7 C 0.18516(15) 0.0723(4) 0.39705(15) 0.0487(9) Uani 1 1 d . . . . .
H7A H 0.171230 0.027019 0.360849 0.058 Uiso 1 1 calc R U . . .
H7B H 0.179024 0.020534 0.427161 0.058 Uiso 1 1 calc R U . . .
C8 C 0.41462(16) 0.1729(3) 0.42624(14) 0.0438(8) Uani 1 1 d . . . . .
H8A H 0.376266 0.173489 0.398486 0.066 Uiso 1 1 calc R U . . .
H8B H 0.431584 0.088832 0.427366 0.066 Uiso 1 1 calc R U . . .
H8C H 0.438381 0.235912 0.415964 0.066 Uiso 1 1 calc R U . . .
C9 C 0.48335(13) 0.2273(3) 0.54651(15) 0.0433(8) Uani 1 1 d . . . . .
H9A H 0.503491 0.294739 0.534080 0.065 Uiso 1 1 calc R U . . .
H9B H 0.503789 0.147248 0.548436 0.065 Uiso 1 1 calc R U . . .
H9C H 0.481532 0.248219 0.583589 0.065 Uiso 1 1 calc R U . . .
C10 C 0.35724(13) 0.4632(3) 0.47711(12) 0.0318(6) Uani 1 1 d . . . . .
C11 C 0.41660(15) 0.5065(3) 0.47950(16) 0.0447(8) Uani 1 1 d . . . . .
H11A H 0.442639 0.500979 0.518094 0.067 Uiso 1 1 calc R U . . .
H11B H 0.414762 0.594252 0.466525 0.067 Uiso 1 1 calc R U . . .
H11C H 0.430515 0.452143 0.455419 0.067 Uiso 1 1 calc R U . . .
C12 C 0.31771(16) 0.4718(3) 0.41664(14) 0.0465(8) Uani 1 1 d . . . . .
H12A H 0.333475 0.421653 0.392649 0.070 Uiso 1 1 calc R U . . .
H12B H 0.314285 0.560370 0.404486 0.070 Uiso 1 1 calc R U . . .
H12C H 0.279978 0.439082 0.413934 0.070 Uiso 1 1 calc R U . . .
C13 C 0.33523(14) 0.5482(3) 0.51384(14) 0.0376(7) Uani 1 1 d . . . . .
H13A H 0.297949 0.517588 0.513751 0.056 Uiso 1 1 calc R U . . .
H13B H 0.331415 0.634866 0.499320 0.056 Uiso 1 1 calc R U . . .
H13C H 0.362117 0.547032 0.552149 0.056 Uiso 1 1 calc R U . . .
C14 C 0.36772(13) -0.0148(3) 0.53717(13) 0.0318(6) Uani 1 1 d D U . . .
C15 C 0.3100(3) -0.0813(5) 0.5179(3) 0.0402(15) Uani 0.577(9) 1 d D U P A 1
H15A H 0.280160 -0.021421 0.518675 0.060 Uiso 0.577(9) 1 calc R U P A 1
H15B H 0.310638 -0.152410 0.542930 0.060 Uiso 0.577(9) 1 calc R U P A 1
H15C H 0.302145 -0.112832 0.479693 0.060 Uiso 0.577(9) 1 calc R U P A 1
C16 C 0.3897(4) -0.0116(6) 0.6013(3) 0.057(2) Uani 0.577(9) 1 d D U P A 1
H16A H 0.426803 0.030969 0.614264 0.085 Uiso 0.577(9) 1 calc R U P A 1
H16B H 0.393824 -0.098335 0.615778 0.085 Uiso 0.577(9) 1 calc R U P A 1
H16C H 0.362534 0.034454 0.614725 0.085 Uiso 0.577(9) 1 calc R U P A 1
C17 C 0.4081(4) -0.0880(7) 0.5157(4) 0.057(2) Uani 0.577(9) 1 d D U P A 1
H17A H 0.396302 -0.080046 0.474878 0.085 Uiso 0.577(9) 1 calc R U P A 1
H17B H 0.407645 -0.177336 0.525812 0.085 Uiso 0.577(9) 1 calc R U P A 1
H17C H 0.446800 -0.054210 0.532313 0.085 Uiso 0.577(9) 1 calc R U P A 1
C15' C 0.3157(4) -0.0543(9) 0.5497(5) 0.048(2) Uani 0.423(9) 1 d D U P A 2
H15D H 0.314124 -0.009897 0.583148 0.072 Uiso 0.423(9) 1 calc R U P A 2
H15E H 0.316835 -0.145802 0.556288 0.072 Uiso 0.423(9) 1 calc R U P A 2
H15F H 0.281725 -0.033272 0.517920 0.072 Uiso 0.423(9) 1 calc R U P A 2
C16' C 0.4218(4) -0.0317(10) 0.5880(5) 0.057(3) Uani 0.423(9) 1 d D U P A 2
H16D H 0.455290 -0.031321 0.575690 0.085 Uiso 0.423(9) 1 calc R U P A 2
H16E H 0.419851 -0.112379 0.606343 0.085 Uiso 0.423(9) 1 calc R U P A 2
H16F H 0.424714 0.037835 0.614387 0.085 Uiso 0.423(9) 1 calc R U P A 2
C17' C 0.3741(6) -0.0976(9) 0.4895(5) 0.058(3) Uani 0.423(9) 1 d D U P A 2
H17D H 0.339021 -0.093079 0.457252 0.086 Uiso 0.423(9) 1 calc R U P A 2
H17E H 0.381107 -0.185456 0.502283 0.086 Uiso 0.423(9) 1 calc R U P A 2
H17F H 0.406238 -0.066855 0.478753 0.086 Uiso 0.423(9) 1 calc R U P A 2
C18 C 0.12256(19) 0.3982(7) 0.4557(4) 0.0423(13) Uani 0.682(14) 1 d DG U P B 1
C19 C 0.12735(17) 0.5166(7) 0.4337(3) 0.0507(14) Uani 0.682(14) 1 d DG U P B 1
C20 C 0.0786(2) 0.5848(5) 0.4052(3) 0.0700(19) Uani 0.682(14) 1 d DG U P B 1
H20 H 0.081861 0.665672 0.390207 0.084 Uiso 0.682(14) 1 calc R U P B 1
C21 C 0.02503(18) 0.5345(6) 0.3986(4) 0.078(2) Uani 0.682(14) 1 d DG U P B 1
H21 H -0.008305 0.581136 0.379051 0.093 Uiso 0.682(14) 1 calc R U P B 1
C22 C 0.02023(18) 0.4161(6) 0.4205(3) 0.0720(19) Uani 0.682(14) 1 d DG U P B 1
H22 H -0.016374 0.381825 0.415960 0.086 Uiso 0.682(14) 1 calc R U P B 1
C23 C 0.0690(2) 0.3480(6) 0.4490(3) 0.0588(16) Uani 0.682(14) 1 d DG U P B 1
C24 C 0.1841(4) 0.5791(12) 0.4386(5) 0.0548(17) Uani 0.682(14) 1 d D U P B 1
H24 H 0.214972 0.514157 0.451387 0.066 Uiso 0.682(14) 1 calc R U P B 1
C25 C 0.1853(7) 0.6350(17) 0.3835(7) 0.085(3) Uani 0.682(14) 1 d D U P B 1
H25A H 0.172079 0.571429 0.353862 0.128 Uiso 0.682(14) 1 calc R U P B 1
H25B H 0.224380 0.660263 0.387291 0.128 Uiso 0.682(14) 1 calc R U P B 1
H25C H 0.160272 0.709101 0.373962 0.128 Uiso 0.682(14) 1 calc R U P B 1
C26 C 0.1957(7) 0.6839(12) 0.4835(6) 0.075(3) Uani 0.682(14) 1 d D U P B 1
H26A H 0.166756 0.750251 0.470789 0.112 Uiso 0.682(14) 1 calc R U P B 1
H26B H 0.233581 0.720245 0.489539 0.112 Uiso 0.682(14) 1 calc R U P B 1
H26C H 0.194172 0.647661 0.518576 0.112 Uiso 0.682(14) 1 calc R U P B 1
C27 C 0.0570(4) 0.2205(8) 0.4694(4) 0.0688(19) Uani 0.682(14) 1 d D U P B 1
H27 H 0.093740 0.180667 0.492619 0.083 Uiso 0.682(14) 1 calc R U P B 1
C28 C 0.0262(4) 0.1324(10) 0.4206(4) 0.083(3) Uani 0.682(14) 1 d D U P B 1
H28A H -0.010792 0.169040 0.399212 0.125 Uiso 0.682(14) 1 calc R U P B 1
H28B H 0.020389 0.049591 0.435247 0.125 Uiso 0.682(14) 1 calc R U P B 1
H28C H 0.049422 0.122389 0.396169 0.125 Uiso 0.682(14) 1 calc R U P B 1
C29 C 0.0174(5) 0.2333(13) 0.5044(5) 0.093(3) Uani 0.682(14) 1 d D U P B 1
H29A H 0.029905 0.304464 0.530438 0.139 Uiso 0.682(14) 1 calc R U P B 1
H29B H 0.018519 0.155214 0.525635 0.139 Uiso 0.682(14) 1 calc R U P B 1
H29C H -0.021714 0.248532 0.479645 0.139 Uiso 0.682(14) 1 calc R U P B 1
C18' C 0.1201(5) 0.3884(16) 0.4596(9) 0.049(2) Uani 0.318(14) 1 d DG U P B 2
C19' C 0.1228(4) 0.5125(16) 0.4425(8) 0.057(2) Uani 0.318(14) 1 d DG U P B 2
C20' C 0.0738(5) 0.5865(12) 0.4255(7) 0.066(3) Uani 0.318(14) 1 d DG U P B 2
H20' H 0.075646 0.671300 0.413775 0.079 Uiso 0.318(14) 1 calc R U P B 2
C21' C 0.0221(4) 0.5364(12) 0.4256(8) 0.073(3) Uani 0.318(14) 1 d DG U P B 2
H21' H -0.011419 0.586916 0.413914 0.088 Uiso 0.318(14) 1 calc R U P B 2
C22' C 0.0193(4) 0.4123(13) 0.4427(7) 0.073(3) Uani 0.318(14) 1 d DG U P B 2
H22' H -0.016001 0.378022 0.442723 0.087 Uiso 0.318(14) 1 calc R U P B 2
C23' C 0.0683(6) 0.3383(13) 0.4597(8) 0.060(2) Uani 0.318(14) 1 d DG U P B 2
C24' C 0.1780(9) 0.579(3) 0.4454(12) 0.059(3) Uani 0.318(14) 1 d D U P B 2
H24' H 0.206445 0.509093 0.449701 0.071 Uiso 0.318(14) 1 calc R U P B 2
C25' C 0.1760(16) 0.647(4) 0.3924(13) 0.079(5) Uani 0.318(14) 1 d D U P B 2
H25D H 0.158797 0.591864 0.360090 0.118 Uiso 0.318(14) 1 calc R U P B 2
H25E H 0.214864 0.669376 0.394065 0.118 Uiso 0.318(14) 1 calc R U P B 2
H25F H 0.153175 0.724148 0.388568 0.118 Uiso 0.318(14) 1 calc R U P B 2
C26' C 0.2025(13) 0.662(3) 0.4973(11) 0.067(5) Uani 0.318(14) 1 d D U P B 2
H26D H 0.173834 0.724414 0.498900 0.101 Uiso 0.318(14) 1 calc R U P B 2
H26E H 0.236492 0.706043 0.495288 0.101 Uiso 0.318(14) 1 calc R U P B 2
H26F H 0.212796 0.609224 0.530985 0.101 Uiso 0.318(14) 1 calc R U P B 2
C27' C 0.0643(10) 0.2072(16) 0.4813(9) 0.070(3) Uani 0.318(14) 1 d D U P B 2
H27' H 0.103510 0.189772 0.507799 0.084 Uiso 0.318(14) 1 calc R U P B 2
C28' C 0.0522(8) 0.0972(18) 0.4402(8) 0.076(4) Uani 0.318(14) 1 d D U P B 2
H28D H 0.049905 0.128444 0.403136 0.114 Uiso 0.318(14) 1 calc R U P B 2
H28E H 0.015870 0.057638 0.438267 0.114 Uiso 0.318(14) 1 calc R U P B 2
H28F H 0.082906 0.034718 0.452904 0.114 Uiso 0.318(14) 1 calc R U P B 2
C29' C 0.0262(12) 0.193(3) 0.5164(11) 0.089(5) Uani 0.318(14) 1 d D U P B 2
H29D H 0.034244 0.261003 0.544232 0.133 Uiso 0.318(14) 1 calc R U P B 2
H29E H 0.033356 0.110980 0.535493 0.133 Uiso 0.318(14) 1 calc R U P B 2
H29F H -0.013732 0.197772 0.492352 0.133 Uiso 0.318(14) 1 calc R U P B 2
C30 C 0.29584(10) 0.2922(2) 0.57013(11) 0.0222(5) Uani 1 1 d . . . . .
C31 C 0.32464(10) 0.3564(2) 0.61862(11) 0.0222(5) Uani 1 1 d . . . . .
C32 C 0.29157(12) 0.4527(3) 0.63965(12) 0.0284(6) Uani 1 1 d . . . . .
C33 C 0.23416(12) 0.4560(3) 0.61539(13) 0.0333(6) Uani 1 1 d . . . . .
C34 C 0.38616(11) 0.3455(2) 0.65136(11) 0.0242(5) Uani 1 1 d . . . . .
C35 C 0.32446(13) 0.5456(3) 0.68459(13) 0.0343(6) Uani 1 1 d . . . . .
H35A H 0.360368 0.505321 0.707999 0.041 Uiso 1 1 calc R U . . .
H35B H 0.301577 0.565343 0.709009 0.041 Uiso 1 1 calc R U . . .
C36 C 0.33860(16) 0.6688(3) 0.66039(16) 0.0469(8) Uani 1 1 d . . . . .
H36A H 0.366128 0.651695 0.641050 0.070 Uiso 1 1 calc R U . . .
H36B H 0.355055 0.729338 0.690753 0.070 Uiso 1 1 calc R U . . .
H36C H 0.303698 0.704371 0.633868 0.070 Uiso 1 1 calc R U . . .
C37 C 0.19879(14) 0.5506(4) 0.63500(17) 0.0526(10) Uani 1 1 d . . . . .
H37A H 0.199140 0.525260 0.672754 0.063 Uiso 1 1 calc R U . . .
H37B H 0.217370 0.634450 0.638487 0.063 Uiso 1 1 calc R U . . .
C38 C 0.13723(17) 0.5640(5) 0.5975(2) 0.0782(16) Uani 1 1 d . . . . .
H38A H 0.136122 0.588956 0.559879 0.117 Uiso 1 1 calc R U . . .
H38B H 0.118281 0.628667 0.612824 0.117 Uiso 1 1 calc R U . . .
H38C H 0.117522 0.482882 0.595547 0.117 Uiso 1 1 calc R U . . .
N4 N 0.18417(12) 0.1804(3) 0.59605(12) 0.0436(6) Uani 0.635(9) 1 d D U P C 1
C39 C 0.1908(5) 0.0500(8) 0.5810(6) 0.0507(16) Uani 0.635(9) 1 d D U P C 1
H39 H 0.210800 0.055812 0.552635 0.061 Uiso 0.635(9) 1 calc R U P C 1
C40 C 0.2309(5) -0.0273(11) 0.6288(4) 0.069(3) Uani 0.635(9) 1 d D U P C 1
H40A H 0.267437 0.016830 0.643962 0.103 Uiso 0.635(9) 1 calc R U P C 1
H40B H 0.237082 -0.110610 0.614821 0.103 Uiso 0.635(9) 1 calc R U P C 1
H40C H 0.213780 -0.037810 0.658336 0.103 Uiso 0.635(9) 1 calc R U P C 1
C41 C 0.1364(5) -0.0314(10) 0.5522(5) 0.081(3) Uani 0.635(9) 1 d D U P C 1
H41A H 0.103757 0.004937 0.560499 0.122 Uiso 0.635(9) 1 calc R U P C 1
H41B H 0.142757 -0.118263 0.566386 0.122 Uiso 0.635(9) 1 calc R U P C 1
H41C H 0.128546 -0.031702 0.511642 0.122 Uiso 0.635(9) 1 calc R U P C 1
C42 C 0.1597(3) 0.2099(12) 0.6412(3) 0.0602(17) Uani 0.635(9) 1 d D U P C 1
H42 H 0.143169 0.296821 0.632843 0.072 Uiso 0.635(9) 1 calc R U P C 1
C43 C 0.2079(3) 0.2201(10) 0.6980(3) 0.068(2) Uani 0.635(9) 1 d D U P C 1
H43A H 0.229922 0.141257 0.705505 0.101 Uiso 0.635(9) 1 calc R U P C 1
H43B H 0.191372 0.234680 0.727681 0.101 Uiso 0.635(9) 1 calc R U P C 1
H43C H 0.233091 0.290739 0.696949 0.101 Uiso 0.635(9) 1 calc R U P C 1
C44 C 0.1118(4) 0.1264(13) 0.6461(4) 0.101(3) Uani 0.635(9) 1 d D U P C 1
H44A H 0.081840 0.120212 0.609594 0.152 Uiso 0.635(9) 1 calc R U P C 1
H44B H 0.095921 0.163367 0.673301 0.152 Uiso 0.635(9) 1 calc R U P C 1
H44C H 0.126751 0.041834 0.658656 0.152 Uiso 0.635(9) 1 calc R U P C 1
N4' N 0.18417(12) 0.1804(3) 0.59605(12) 0.0436(6) Uani 0.365(9) 1 d D U P C 2
C39' C 0.1864(8) 0.0474(13) 0.5790(11) 0.051(2) Uani 0.365(9) 1 d D U P C 2
H39' H 0.185430 0.049986 0.539260 0.061 Uiso 0.365(9) 1 calc R U P C 2
C40' C 0.2376(8) -0.034(2) 0.6103(8) 0.061(4) Uani 0.365(9) 1 d D U P C 2
H40D H 0.265374 0.016600 0.638862 0.092 Uiso 0.365(9) 1 calc R U P C 2
H40E H 0.255474 -0.067286 0.583857 0.092 Uiso 0.365(9) 1 calc R U P C 2
H40F H 0.224959 -0.105256 0.628265 0.092 Uiso 0.365(9) 1 calc R U P C 2
C41' C 0.1331(7) -0.0335(17) 0.5794(8) 0.071(4) Uani 0.365(9) 1 d D U P C 2
H41D H 0.131391 -0.036814 0.617452 0.106 Uiso 0.365(9) 1 calc R U P C 2
H41E H 0.136702 -0.119526 0.566462 0.106 Uiso 0.365(9) 1 calc R U P C 2
H41F H 0.098233 0.005524 0.554406 0.106 Uiso 0.365(9) 1 calc R U P C 2
C42' C 0.1754(6) 0.196(2) 0.6518(5) 0.058(2) Uani 0.365(9) 1 d D U P C 2
H42' H 0.193948 0.280926 0.662372 0.069 Uiso 0.365(9) 1 calc R U P C 2
C43' C 0.2070(6) 0.1246(18) 0.7038(5) 0.074(3) Uani 0.365(9) 1 d D U P C 2
H43D H 0.188355 0.042840 0.703573 0.111 Uiso 0.365(9) 1 calc R U P C 2
H43E H 0.206827 0.173320 0.736647 0.111 Uiso 0.365(9) 1 calc R U P C 2
H43F H 0.246419 0.110808 0.705059 0.111 Uiso 0.365(9) 1 calc R U P C 2
C44' C 0.1148(5) 0.2325(19) 0.6461(6) 0.083(4) Uani 0.365(9) 1 d D U P C 2
H44D H 0.104633 0.311194 0.624623 0.124 Uiso 0.365(9) 1 calc R U P C 2
H44E H 0.111683 0.244895 0.683342 0.124 Uiso 0.365(9) 1 calc R U P C 2
H44F H 0.088830 0.164906 0.626651 0.124 Uiso 0.365(9) 1 calc R U P C 2
C45 C 0.35997(13) 0.1987(3) 0.71549(13) 0.0351(7) Uani 1 1 d . . . . .
H45 H 0.321949 0.200442 0.685333 0.042 Uiso 1 1 calc R U . . .
C46 C 0.37893(17) 0.0616(3) 0.72627(18) 0.0543(10) Uani 1 1 d . . . . .
H46A H 0.390952 0.030623 0.695423 0.082 Uiso 1 1 calc R U . . .
H46B H 0.347134 0.010092 0.728962 0.082 Uiso 1 1 calc R U . . .
H46C H 0.410929 0.055839 0.761385 0.082 Uiso 1 1 calc R U . . .
C47 C 0.35341(18) 0.2567(4) 0.76804(15) 0.0557(10) Uani 1 1 d . . . . .
H47A H 0.390369 0.256264 0.798037 0.084 Uiso 1 1 calc R U . . .
H47B H 0.325861 0.207174 0.779640 0.084 Uiso 1 1 calc R U . . .
H47C H 0.339763 0.343932 0.760270 0.084 Uiso 1 1 calc R U . . .
C48 C 0.46166(13) 0.2708(3) 0.73522(13) 0.0368(7) Uani 1 1 d . . . . .
H48 H 0.463377 0.204777 0.763999 0.044 Uiso 1 1 calc R U . . .
C49 C 0.50374(13) 0.2327(4) 0.70679(16) 0.0459(8) Uani 1 1 d . . . . .
H49A H 0.490852 0.154342 0.685696 0.069 Uiso 1 1 calc R U . . .
H49B H 0.541232 0.218890 0.735010 0.069 Uiso 1 1 calc R U . . .
H49C H 0.506520 0.299891 0.681164 0.069 Uiso 1 1 calc R U . . .
C50 C 0.47767(15) 0.3962(4) 0.76615(15) 0.0491(9) Uani 1 1 d . . . . .
H50A H 0.477479 0.463315 0.739404 0.074 Uiso 1 1 calc R U . . .
H50B H 0.515845 0.389421 0.793993 0.074 Uiso 1 1 calc R U . . .
H50C H 0.450000 0.416391 0.784963 0.074 Uiso 1 1 calc R U . . .
C51 C 0.3506(2) 0.6988(5) 0.3170(2) 0.0764(14) Uani 1 1 d . . . . .
H51 H 0.381529 0.642240 0.321359 0.092 Uiso 1 1 calc R U . . .
C52 C 0.3607(2) 0.8194(6) 0.33785(19) 0.0746(14) Uani 1 1 d . . . . .
H52 H 0.398556 0.846916 0.357039 0.090 Uiso 1 1 calc R U . . .
C53 C 0.3157(2) 0.8992(5) 0.3307(2) 0.0744(13) Uani 1 1 d . . . . .
H53 H 0.322442 0.983078 0.344801 0.089 Uiso 1 1 calc R U . . .
C54 C 0.2615(2) 0.8603(5) 0.3037(2) 0.0739(13) Uani 1 1 d . . . . .
H54 H 0.230532 0.916811 0.299339 0.089 Uiso 1 1 calc R U . . .
C55 C 0.2513(2) 0.7408(5) 0.2830(2) 0.0733(13) Uani 1 1 d . . . . .
H55 H 0.213281 0.714216 0.263893 0.088 Uiso 1 1 calc R U . . .
C56 C 0.2951(3) 0.6596(5) 0.2894(2) 0.0790(15) Uani 1 1 d . . . . .
H56 H 0.287934 0.576018 0.274996 0.095 Uiso 1 1 calc R U . . .
C57 C 0.0925(5) 0.831(2) 0.2252(5) 0.215(5) Uani 0.580(6) 1 d G U P D 1
H57 H 0.115953 0.803160 0.204520 0.258 Uiso 0.580(6) 1 calc R U P D 1
C58 C 0.0595(7) 0.7442(13) 0.2423(6) 0.223(5) Uani 0.580(6) 1 d G U P D 1
H58 H 0.060416 0.657161 0.233276 0.267 Uiso 0.580(6) 1 calc R U P D 1
C59 C 0.0251(6) 0.7848(18) 0.2726(6) 0.218(5) Uani 0.580(6) 1 d G U P D 1
H59 H 0.002554 0.725515 0.284262 0.261 Uiso 0.580(6) 1 calc R U P D 1
C60 C 0.0237(5) 0.912(2) 0.2858(5) 0.217(5) Uani 0.580(6) 1 d G U P D 1
H60 H 0.000229 0.939869 0.306494 0.260 Uiso 0.580(6) 1 calc R U P D 1
C61 C 0.0567(7) 0.9988(13) 0.2687(6) 0.219(5) Uani 0.580(6) 1 d G U P D 1
H61 H 0.055767 1.085869 0.277739 0.263 Uiso 0.580(6) 1 calc R U P D 1
C62 C 0.0911(5) 0.9582(18) 0.2384(6) 0.212(5) Uani 0.580(6) 1 d G U P D 1
H62 H 0.113629 1.017517 0.226752 0.254 Uiso 0.580(6) 1 calc R U P D 1
C57' C 0.0346(8) 0.887(2) 0.2162(7) 0.219(5) Uani 0.420(6) 1 d G U P D 2
H57' H 0.047004 0.884511 0.184569 0.262 Uiso 0.420(6) 1 calc R U P D 2
C58' C -0.0234(7) 0.889(2) 0.2090(6) 0.214(5) Uani 0.420(6) 1 d G U P D 2
H58' H -0.050564 0.887818 0.172412 0.257 Uiso 0.420(6) 1 calc R U P D 2
C59' C -0.0416(6) 0.893(2) 0.2554(8) 0.222(5) Uani 0.420(6) 1 d G U P D 2
H59' H -0.081220 0.893974 0.250417 0.266 Uiso 0.420(6) 1 calc R U P D 2
C60' C -0.0019(9) 0.894(2) 0.3089(7) 0.220(5) Uani 0.420(6) 1 d G U P D 2
H60' H -0.014307 0.896825 0.340578 0.264 Uiso 0.420(6) 1 calc R U P D 2
C61' C 0.0561(7) 0.892(2) 0.3161(6) 0.217(5) Uani 0.420(6) 1 d G U P D 2
H61' H 0.083261 0.893518 0.352736 0.260 Uiso 0.420(6) 1 calc R U P D 2
C62' C 0.0743(6) 0.889(2) 0.2698(9) 0.221(5) Uani 0.420(6) 1 d G U P D 2
H62' H 0.113918 0.887361 0.274733 0.265 Uiso 0.420(6) 1 calc R U P D 2

loop_
_atom_site_aniso_label
_atom_site_aniso_U_11
_atom_site_aniso_U_22
_atom_site_aniso_U_33
_atom_site_aniso_U_23
_atom_site_aniso_U_13
_atom_site_aniso_U_12
Cu1 0.02754(18) 0.0347(2) 0.0332(2) 0.00031(15) 0.00845(14) -0.00988(14)
Cl1 0.0587(5) 0.0722(6) 0.0422(5) -0.0082(4) 0.0163(4) -0.0440(5)
Al1 0.0207(4) 0.0354(5) 0.0311(4) -0.0069(4) 0.0089(3) -0.0028(3)
P1 0.0188(3) 0.0209(3) 0.0230(3) -0.0013(2) 0.0064(2) -0.0010(2)
Si1 0.0228(4) 0.0307(4) 0.0319(4) -0.0025(3) 0.0122(3) -0.0012(3)
N1 0.0165(10) 0.0449(14) 0.0327(13) -0.0060(11) 0.0034(9) 0.0007(10)
N2 0.0253(11) 0.0223(11) 0.0314(12) 0.0014(9) 0.0114(9) -0.0024(9)
N3 0.0239(11) 0.0237(11) 0.0314(12) 0.0003(9) 0.0107(9) 0.0010(9)
N5 0.0233(11) 0.0318(12) 0.0253(11) 0.0003(9) 0.0048(9) -0.0044(9)
C1 0.0233(12) 0.0302(14) 0.0252(13) -0.0035(11) 0.0069(10) -0.0020(10)
C2 0.0220(12) 0.0353(15) 0.0269(13) -0.0012(11) 0.0030(10) -0.0042(11)
C3 0.0248(14) 0.056(2) 0.0332(16) -0.0092(14) 0.0023(12) -0.0037(13)
C4 0.046(2) 0.076(3) 0.0298(16) -0.0031(17) 0.0049(15) -0.0016(19)
C5 0.0471(19) 0.059(2) 0.0314(16) -0.0081(15) 0.0095(14) -0.0016(17)
C6 0.0318(15) 0.0415(17) 0.0291(14) -0.0105(13) 0.0042(12) -0.0023(13)
C7 0.0459(19) 0.056(2) 0.0393(18) -0.0169(16) 0.0071(15) -0.0137(16)
C8 0.0498(19) 0.0497(19) 0.0423(18) -0.0074(15) 0.0290(16) -0.0054(16)
C9 0.0225(14) 0.0507(19) 0.056(2) -0.0039(16) 0.0114(14) -0.0009(13)
C10 0.0376(15) 0.0252(13) 0.0331(15) 0.0047(11) 0.0125(12) -0.0064(12)
C11 0.0474(19) 0.0377(17) 0.054(2) 0.0016(15) 0.0239(16) -0.0149(15)
C12 0.057(2) 0.0424(19) 0.0374(18) 0.0102(15) 0.0113(16) -0.0028(16)
C13 0.0403(17) 0.0254(14) 0.0465(18) 0.0035(13) 0.0136(14) -0.0004(12)
C14 0.0336(14) 0.0220(13) 0.0398(15) 0.0017(11) 0.0119(12) 0.0026(11)
C15 0.046(3) 0.020(3) 0.054(4) 0.000(3) 0.015(3) -0.003(2)
C16 0.077(5) 0.038(3) 0.043(3) 0.011(3) 0.004(3) -0.015(3)
C17 0.050(4) 0.032(3) 0.096(6) 0.004(3) 0.034(4) 0.014(3)
C15' 0.044(4) 0.036(4) 0.068(6) 0.009(4) 0.023(4) -0.001(3)
C16' 0.044(4) 0.052(5) 0.066(5) 0.023(4) 0.007(4) 0.004(4)
C17' 0.086(7) 0.030(4) 0.067(5) 0.000(4) 0.040(5) 0.003(5)
C18 0.0177(19) 0.064(3) 0.043(3) -0.009(2) 0.0067(19) 0.005(2)
C19 0.030(2) 0.064(3) 0.052(3) 0.004(2) 0.006(2) 0.017(2)
C20 0.045(3) 0.089(3) 0.070(4) 0.012(3) 0.010(3) 0.029(2)
C21 0.034(2) 0.113(4) 0.077(4) 0.008(4) 0.006(3) 0.027(3)
C22 0.022(2) 0.115(4) 0.072(4) -0.002(3) 0.005(3) 0.010(2)
C23 0.024(2) 0.087(3) 0.061(4) -0.009(3) 0.007(2) 0.000(2)
C24 0.041(3) 0.053(3) 0.069(4) 0.012(3) 0.016(3) 0.013(2)
C25 0.083(6) 0.086(6) 0.094(6) 0.041(5) 0.040(4) 0.038(5)
C26 0.065(6) 0.052(5) 0.094(7) 0.001(4) 0.007(5) 0.004(4)
C27 0.023(3) 0.098(4) 0.079(4) 0.002(3) 0.008(3) -0.009(3)
C28 0.050(4) 0.098(6) 0.101(6) -0.007(5) 0.022(4) -0.027(4)
C29 0.063(5) 0.132(8) 0.079(6) 0.028(5) 0.018(4) 0.007(5)
C18' 0.026(4) 0.068(4) 0.048(4) -0.004(4) 0.004(4) 0.009(3)
C19' 0.034(3) 0.068(3) 0.062(4) 0.001(4) 0.006(3) 0.017(3)
C20' 0.041(3) 0.083(4) 0.070(5) 0.003(4) 0.011(4) 0.028(3)
C21' 0.036(3) 0.107(4) 0.073(5) 0.001(5) 0.012(4) 0.024(4)
C22' 0.029(3) 0.110(4) 0.072(5) -0.002(5) 0.008(4) 0.012(4)
C23' 0.024(3) 0.089(4) 0.063(4) -0.006(4) 0.008(3) 0.000(3)
C24' 0.045(4) 0.057(4) 0.070(5) 0.012(4) 0.012(4) 0.018(4)
C25' 0.077(10) 0.079(9) 0.083(8) 0.024(7) 0.030(7) 0.033(8)
C26' 0.053(7) 0.056(8) 0.086(9) 0.003(7) 0.012(7) 0.019(7)
C27' 0.030(5) 0.096(4) 0.076(5) 0.001(4) 0.006(4) -0.014(4)
C28' 0.045(8) 0.095(8) 0.082(9) -0.001(7) 0.014(7) -0.007(7)
C29' 0.068(9) 0.119(11) 0.077(9) 0.019(8) 0.021(7) 0.000(8)
C30 0.0184(11) 0.0235(12) 0.0236(12) -0.0015(10) 0.0053(9) 0.0000(9)
C31 0.0206(11) 0.0218(12) 0.0243(12) 0.0011(10) 0.0073(10) -0.0029(9)
C32 0.0290(13) 0.0289(13) 0.0275(13) -0.0025(11) 0.0096(11) -0.0002(11)
C33 0.0276(14) 0.0372(15) 0.0346(15) -0.0097(13) 0.0096(12) 0.0005(12)
C34 0.0252(12) 0.0217(12) 0.0253(13) -0.0038(10) 0.0077(10) -0.0018(10)
C35 0.0327(15) 0.0361(15) 0.0309(15) -0.0090(12) 0.0060(12) 0.0013(12)
C36 0.049(2) 0.0301(16) 0.056(2) -0.0123(15) 0.0104(17) -0.0014(14)
C37 0.0292(16) 0.065(2) 0.062(2) -0.0245(19) 0.0127(16) 0.0076(16)
C38 0.035(2) 0.101(4) 0.090(3) -0.035(3) 0.008(2) 0.024(2)
N4 0.0427(14) 0.0487(15) 0.0457(14) -0.0041(12) 0.0231(12) -0.0085(12)
C39 0.050(3) 0.050(3) 0.054(3) 0.001(3) 0.020(3) -0.006(3)
C40 0.068(5) 0.051(4) 0.079(6) 0.013(5) 0.014(4) -0.007(4)
C41 0.079(5) 0.055(4) 0.092(7) -0.013(5) 0.005(5) -0.013(4)
C42 0.047(3) 0.086(4) 0.057(3) -0.004(3) 0.031(3) -0.009(3)
C43 0.073(4) 0.099(6) 0.041(3) -0.005(4) 0.031(3) -0.022(4)
C44 0.069(5) 0.149(8) 0.101(6) 0.001(6) 0.048(4) -0.028(5)
N4' 0.0427(14) 0.0487(15) 0.0457(14) -0.0041(12) 0.0231(12) -0.0085(12)
C39' 0.049(4) 0.049(4) 0.055(4) -0.001(4) 0.020(4) -0.005(4)
C40' 0.063(6) 0.062(6) 0.064(8) 0.009(7) 0.028(6) 0.008(5)
C41' 0.060(6) 0.055(6) 0.085(9) 0.005(8) 0.009(7) -0.016(5)
C42' 0.050(4) 0.080(5) 0.056(4) -0.005(4) 0.034(4) -0.004(4)
C43' 0.065(6) 0.110(9) 0.052(5) 0.005(6) 0.026(5) -0.005(7)
C44' 0.055(6) 0.124(9) 0.082(7) -0.017(7) 0.041(5) 0.012(6)
C45 0.0294(14) 0.0407(17) 0.0337(15) 0.0079(13) 0.0082(12) -0.0050(12)
C46 0.046(2) 0.043(2) 0.071(3) 0.0220(18) 0.0157(19) -0.0051(16)
C47 0.057(2) 0.077(3) 0.0391(19) 0.0044(18) 0.0240(17) -0.009(2)
C48 0.0285(14) 0.0436(17) 0.0291(15) 0.0067(13) -0.0028(12) -0.0034(13)
C49 0.0269(15) 0.050(2) 0.053(2) 0.0081(16) 0.0030(14) 0.0050(14)
C50 0.0388(18) 0.060(2) 0.0371(18) -0.0079(16) -0.0029(14) -0.0107(16)
C51 0.087(4) 0.079(3) 0.073(3) -0.001(3) 0.039(3) 0.016(3)
C52 0.074(3) 0.101(4) 0.050(2) -0.010(3) 0.022(2) -0.002(3)
C53 0.087(4) 0.073(3) 0.068(3) -0.021(2) 0.031(3) -0.005(3)
C54 0.081(3) 0.074(3) 0.075(3) -0.003(3) 0.037(3) 0.009(3)
C55 0.082(3) 0.083(3) 0.064(3) -0.006(2) 0.037(3) -0.016(3)
C56 0.109(4) 0.066(3) 0.081(3) -0.014(3) 0.057(3) -0.008(3)
C57 0.148(8) 0.326(12) 0.136(7) -0.003(8) -0.002(6) -0.055(9)
C58 0.161(8) 0.323(12) 0.147(8) -0.005(8) 0.001(6) -0.056(9)
C59 0.155(7) 0.321(11) 0.147(7) -0.007(8) 0.009(5) -0.061(9)
C60 0.152(7) 0.322(11) 0.147(7) -0.013(8) 0.009(5) -0.061(9)
C61 0.154(8) 0.318(12) 0.145(7) -0.014(8) -0.007(6) -0.060(9)
C62 0.145(8) 0.321(12) 0.131(8) -0.001(8) -0.008(6) -0.063(9)
C57' 0.153(7) 0.323(12) 0.142(7) -0.006(8) -0.002(6) -0.057(9)
C58' 0.147(8) 0.320(12) 0.143(8) -0.009(8) 0.005(6) -0.067(9)
C59' 0.159(8) 0.325(12) 0.146(8) -0.010(9) 0.001(6) -0.064(9)
C60' 0.159(8) 0.321(12) 0.146(8) -0.010(8) 0.004(6) -0.063(10)
C61' 0.153(8) 0.318(12) 0.144(7) -0.011(8) 0.001(6) -0.061(9)
C62' 0.154(7) 0.323(12) 0.145(7) -0.010(8) -0.005(6) -0.058(9)

loop_
_atom_type_symbol
_atom_type_description
_atom_type_scat_dispersion_real
_atom_type_scat_dispersion_imag
_atom_type_scat_source
C C 0.0033 0.0016 'International Tables Vol C Tables 4.2.6.8 and 6.1.1.4'
H H 0.0000 0.0000 'International Tables Vol C Tables 4.2.6.8 and 6.1.1.4'
Al Al 0.0645 0.0514 'International Tables Vol C Tables 4.2.6.8 and 6.1.1.4'
Cl Cl 0.1484 0.1585 'International Tables Vol C Tables 4.2.6.8 and 6.1.1.4'
Cu Cu 0.3201 1.2651 'International Tables Vol C Tables 4.2.6.8 and 6.1.1.4'
N N 0.0061 0.0033 'International Tables Vol C Tables 4.2.6.8 and 6.1.1.4'
P P 0.1023 0.0942 'International Tables Vol C Tables 4.2.6.8 and 6.1.1.4'
Si Si 0.0817 0.0704 'International Tables Vol C Tables 4.2.6.8 and 6.1.1.4'

loop_
_geom_angle_atom_site_label_1
_geom_angle_atom_site_label_2
_geom_angle_atom_site_label_3
_geom_angle
_geom_angle_site_symmetry_1
_geom_angle_site_symmetry_3
_geom_angle_publ_flag
C34 Cu1 Cl1 169.42(8) . . ?
N4' Al1 N1 113.88(13) . . ?
N4 Al1 N1 113.88(13) . . ?
N4' Al1 C33 110.07(14) . . ?
N4 Al1 C33 110.07(14) . . ?
N1 Al1 C33 123.02(13) . . ?
N4' Al1 C30 115.74(13) . . ?
N4 Al1 C30 115.74(13) . . ?
N1 Al1 C30 103.15(11) . . ?
C33 Al1 C30 88.13(11) . . ?
N3 P1 N2 85.66(11) . . ?
N3 P1 C30 127.67(12) . . ?
N2 P1 C30 113.32(12) . . ?
N3 P1 C1 110.03(12) . . ?
N2 P1 C1 116.40(12) . . ?
C30 P1 C1 103.88(12) . . ?
N2 Si1 N3 83.00(11) . . ?
N2 Si1 C9 116.57(14) . . ?
N3 Si1 C9 116.16(14) . . ?
N2 Si1 C8 115.79(15) . . ?
N3 Si1 C8 114.97(14) . . ?
C9 Si1 C8 108.72(16) . . ?
C2 N1 C18' 119.2(10) . . ?
C2 N1 C18 116.4(4) . . ?
C2 N1 Al1 115.18(19) . . ?
C18' N1 Al1 124.6(9) . . ?
C18 N1 Al1 128.2(4) . . ?
C10 N2 P1 132.13(19) . . ?
C10 N2 Si1 130.80(19) . . ?
P1 N2 Si1 95.67(11) . . ?
C14 N3 P1 132.47(19) . . ?
C14 N3 Si1 131.63(19) . . ?
P1 N3 Si1 95.54(11) . . ?
C34 N5 C48 121.6(2) . . ?
C34 N5 C45 123.9(2) . . ?
C48 N5 C45 114.3(2) . . ?
C2 C1 C6 105.8(2) . . ?
C2 C1 P1 131.2(2) . . ?
C6 C1 P1 122.5(2) . . ?
N1 C2 C1 131.3(3) . . ?
N1 C2 C3 122.9(2) . . ?
C1 C2 C3 105.8(2) . . ?
C4 C3 C2 109.0(3) . . ?
C4 C3 C7 101.4(3) . . ?
C2 C3 C7 99.1(3) . . ?
C4 C3 H3 115.2 . . ?
C2 C3 H3 115.2 . . ?
C7 C3 H3 115.2 . . ?
C3 C4 C5 103.9(3) . . ?
C3 C4 H4A 111.0 . . ?
C5 C4 H4A 111.0 . . ?
C3 C4 H4B 111.0 . . ?
C5 C4 H4B 111.0 . . ?
H4A C4 H4B 109.0 . . ?
C6 C5 C4 102.5(3) . . ?
C6 C5 H5A 111.3 . . ?
C4 C5 H5A 111.3 . . ?
C6 C5 H5B 111.3 . . ?
C4 C5 H5B 111.3 . . ?
H5A C5 H5B 109.2 . . ?
C5 C6 C1 110.9(3) . . ?
C5 C6 C7 99.9(3) . . ?
C1 C6 C7 99.7(2) . . ?
C5 C6 H6 114.8 . . ?
C1 C6 H6 114.8 . . ?
C7 C6 H6 114.8 . . ?
C3 C7 C6 92.7(3) . . ?
C3 C7 H7A 113.2 . . ?
C6 C7 H7A 113.2 . . ?
C3 C7 H7B 113.2 . . ?
C6 C7 H7B 113.2 . . ?
H7A C7 H7B 110.5 . . ?
Si1 C8 H8A 109.5 . . ?
Si1 C8 H8B 109.5 . . ?
H8A C8 H8B 109.5 . . ?
Si1 C8 H8C 109.5 . . ?
H8A C8 H8C 109.5 . . ?
H8B C8 H8C 109.5 . . ?
Si1 C9 H9A 109.5 . . ?
Si1 C9 H9B 109.5 . . ?
H9A C9 H9B 109.5 . . ?
Si1 C9 H9C 109.5 . . ?
H9A C9 H9C 109.5 . . ?
H9B C9 H9C 109.5 . . ?
N2 C10 C13 110.5(2) . . ?
N2 C10 C12 111.1(2) . . ?
C13 C10 C12 109.7(3) . . ?
N2 C10 C11 107.5(3) . . ?
C13 C10 C11 109.6(3) . . ?
C12 C10 C11 108.4(3) . . ?
C10 C11 H11A 109.5 . . ?
C10 C11 H11B 109.5 . . ?
H11A C11 H11B 109.5 . . ?
C10 C11 H11C 109.5 . . ?
H11A C11 H11C 109.5 . . ?
H11B C11 H11C 109.5 . . ?
C10 C12 H12A 109.5 . . ?
C10 C12 H12B 109.5 . . ?
H12A C12 H12B 109.5 . . ?
C10 C12 H12C 109.5 . . ?
H12A C12 H12C 109.5 . . ?
H12B C12 H12C 109.5 . . ?
C10 C13 H13A 109.5 . . ?
C10 C13 H13B 109.5 . . ?
H13A C13 H13B 109.5 . . ?
C10 C13 H13C 109.5 . . ?
H13A C13 H13C 109.5 . . ?
H13B C13 H13C 109.5 . . ?
N3 C14 C15' 111.4(4) . . ?
N3 C14 C17 110.4(4) . . ?
N3 C14 C15 111.8(3) . . ?
C17 C14 C15 108.4(4) . . ?
N3 C14 C16 107.3(3) . . ?
C17 C14 C16 110.3(5) . . ?
C15 C14 C16 108.6(4) . . ?
N3 C14 C16' 109.8(4) . . ?
C15' C14 C16' 111.7(6) . . ?
N3 C14 C17' 106.8(4) . . ?
C15' C14 C17' 109.2(6) . . ?
C16' C14 C17' 107.7(7) . . ?
C14 C15 H15A 109.5 . . ?
C14 C15 H15B 109.5 . . ?
H15A C15 H15B 109.5 . . ?
C14 C15 H15C 109.5 . . ?
H15A C15 H15C 109.5 . . ?
H15B C15 H15C 109.5 . . ?
C14 C16 H16A 109.5 . . ?
C14 C16 H16B 109.5 . . ?
H16A C16 H16B 109.5 . . ?
C14 C16 H16C 109.5 . . ?
H16A C16 H16C 109.5 . . ?
H16B C16 H16C 109.5 . . ?
C14 C17 H17A 109.5 . . ?
C14 C17 H17B 109.5 . . ?
H17A C17 H17B 109.5 . . ?
C14 C17 H17C 109.5 . . ?
H17A C17 H17C 109.5 . . ?
H17B C17 H17C 109.5 . . ?
C14 C15' H15D 109.5 . . ?
C14 C15' H15E 109.5 . . ?
H15D C15' H15E 109.5 . . ?
C14 C15' H15F 109.5 . . ?
H15D C15' H15F 109.5 . . ?
H15E C15' H15F 109.5 . . ?
C14 C16' H16D 109.5 . . ?
C14 C16' H16E 109.5 . . ?
H16D C16' H16E 109.5 . . ?
C14 C16' H16F 109.5 . . ?
H16D C16' H16F 109.5 . . ?
H16E C16' H16F 109.5 . . ?
C14 C17' H17D 109.5 . . ?
C14 C17' H17E 109.5 . . ?
H17D C17' H17E 109.5 . . ?
C14 C17' H17F 109.5 . . ?
H17D C17' H17F 109.5 . . ?
H17E C17' H17F 109.5 . . ?
C19 C18 C23 120.0 . . ?
C19 C18 N1 119.5(4) . . ?
C23 C18 N1 120.5(4) . . ?
C18 C19 C20 120.0 . . ?
C18 C19 C24 123.8(5) . . ?
C20 C19 C24 116.2(5) . . ?
C21 C20 C19 120.0 . . ?
C21 C20 H20 120.0 . . ?
C19 C20 H20 120.0 . . ?
C20 C21 C22 120.0 . . ?
C20 C21 H21 120.0 . . ?
C22 C21 H21 120.0 . . ?
C23 C22 C21 120.0 . . ?
C23 C22 H22 120.0 . . ?
C21 C22 H22 120.0 . . ?
C22 C23 C18 120.0 . . ?
C22 C23 C27 113.9(4) . . ?
C18 C23 C27 126.1(4) . . ?
C25 C24 C19 112.9(8) . . ?
C25 C24 C26 109.9(8) . . ?
C19 C24 C26 108.3(8) . . ?
C25 C24 H24 108.5 . . ?
C19 C24 H24 108.5 . . ?
C26 C24 H24 108.5 . . ?
C24 C25 H25A 109.5 . . ?
C24 C25 H25B 109.5 . . ?
H25A C25 H25B 109.5 . . ?
C24 C25 H25C 109.5 . . ?
H25A C25 H25C 109.5 . . ?
H25B C25 H25C 109.5 . . ?
C24 C26 H26A 109.5 . . ?
C24 C26 H26B 109.5 . . ?
H26A C26 H26B 109.5 . . ?
C24 C26 H26C 109.5 . . ?
H26A C26 H26C 109.5 . . ?
H26B C26 H26C 109.5 . . ?
C23 C27 C29 110.8(7) . . ?
C23 C27 C28 111.6(7) . . ?
C29 C27 C28 105.9(7) . . ?
C23 C27 H27 109.5 . . ?
C29 C27 H27 109.5 . . ?
C28 C27 H27 109.5 . . ?
C27 C28 H28A 109.5 . . ?
C27 C28 H28B 109.5 . . ?
H28A C28 H28B 109.5 . . ?
C27 C28 H28C 109.5 . . ?
H28A C28 H28C 109.5 . . ?
H28B C28 H28C 109.5 . . ?
C27 C29 H29A 109.5 . . ?
C27 C29 H29B 109.5 . . ?
H29A C29 H29B 109.5 . . ?
C27 C29 H29C 109.5 . . ?
H29A C29 H29C 109.5 . . ?
H29B C29 H29C 109.5 . . ?
C19' C18' C23' 120.0 . . ?
C19' C18' N1 115.8(10) . . ?
C23' C18' N1 123.5(10) . . ?
C20' C19' C18' 120.0 . . ?
C20' C19' C24' 116.1(11) . . ?
C18' C19' C24' 123.7(11) . . ?
C21' C20' C19' 120.0 . . ?
C21' C20' H20' 120.0 . . ?
C19' C20' H20' 120.0 . . ?
C20' C21' C22' 120.0 . . ?
C20' C21' H21' 120.0 . . ?
C22' C21' H21' 120.0 . . ?
C23' C22' C21' 120.0 . . ?
C23' C22' H22' 120.0 . . ?
C21' C22' H22' 120.0 . . ?
C22' C23' C18' 120.0 . . ?
C22' C23' C27' 118.4(10) . . ?
C18' C23' C27' 121.5(10) . . ?
C25' C24' C19' 114.4(16) . . ?
C25' C24' C26' 111.9(17) . . ?
C19' C24' C26' 113.8(17) . . ?
C25' C24' H24' 105.2 . . ?
C19' C24' H24' 105.2 . . ?
C26' C24' H24' 105.2 . . ?
C24' C25' H25D 109.5 . . ?
C24' C25' H25E 109.5 . . ?
H25D C25' H25E 109.5 . . ?
C24' C25' H25F 109.5 . . ?
H25D C25' H25F 109.5 . . ?
H25E C25' H25F 109.5 . . ?
C24' C26' H26D 109.5 . . ?
C24' C26' H26E 109.5 . . ?
H26D C26' H26E 109.5 . . ?
C24' C26' H26F 109.5 . . ?
H26D C26' H26F 109.5 . . ?
H26E C26' H26F 109.5 . . ?
C29' C27' C23' 115.9(15) . . ?
C29' C27' C28' 107.8(15) . . ?
C23' C27' C28' 118.5(15) . . ?
C29' C27' H27' 104.3 . . ?
C23' C27' H27' 104.3 . . ?
C28' C27' H27' 104.3 . . ?
C27' C28' H28D 109.5 . . ?
C27' C28' H28E 109.5 . . ?
H28D C28' H28E 109.5 . . ?
C27' C28' H28F 109.5 . . ?
H28D C28' H28F 109.5 . . ?
H28E C28' H28F 109.5 . . ?
C27' C29' H29D 109.5 . . ?
C27' C29' H29E 109.5 . . ?
H29D C29' H29E 109.5 . . ?
C27' C29' H29F 109.5 . . ?
H29D C29' H29F 109.5 . . ?
H29E C29' H29F 109.5 . . ?
C31 C30 P1 133.2(2) . . ?
C31 C30 Al1 104.25(18) . . ?
P1 C30 Al1 121.41(14) . . ?
C30 C31 C34 126.6(2) . . ?
C30 C31 C32 117.6(2) . . ?
C34 C31 C32 115.8(2) . . ?
C33 C32 C31 118.1(2) . . ?
C33 C32 C35 123.2(3) . . ?
C31 C32 C35 118.6(2) . . ?
C32 C33 C37 120.3(3) . . ?
C32 C33 Al1 107.0(2) . . ?
C37 C33 Al1 132.2(2) . . ?
N5 C34 C31 118.5(2) . . ?
N5 C34 Cu1 122.9(2) . . ?
C31 C34 Cu1 117.76(18) . . ?
C32 C35 C36 112.8(3) . . ?
C32 C35 H35A 109.0 . . ?
C36 C35 H35A 109.0 . . ?
C32 C35 H35B 109.0 . . ?
C36 C35 H35B 109.0 . . ?
H35A C35 H35B 107.8 . . ?
C35 C36 H36A 109.5 . . ?
C35 C36 H36B 109.5 . . ?
H36A C36 H36B 109.5 . . ?
C35 C36 H36C 109.5 . . ?
H36A C36 H36C 109.5 . . ?
H36B C36 H36C 109.5 . . ?
C38 C37 C33 115.4(3) . . ?
C38 C37 H37A 108.4 . . ?
C33 C37 H37A 108.4 . . ?
C38 C37 H37B 108.4 . . ?
C33 C37 H37B 108.4 . . ?
H37A C37 H37B 107.5 . . ?
C37 C38 H38A 109.5 . . ?
C37 C38 H38B 109.5 . . ?
H38A C38 H38B 109.5 . . ?
C37 C38 H38C 109.5 . . ?
H38A C38 H38C 109.5 . . ?
H38B C38 H38C 109.5 . . ?
C39 N4 C42 120.6(7) . . ?
C39 N4 Al1 119.1(6) . . ?
C42 N4 Al1 120.0(5) . . ?
N4 C39 C40 113.6(9) . . ?
N4 C39 C41 119.2(8) . . ?
C40 C39 C41 108.2(9) . . ?
N4 C39 H39 104.8 . . ?
C40 C39 H39 104.8 . . ?
C41 C39 H39 104.8 . . ?
C39 C40 H40A 109.5 . . ?
C39 C40 H40B 109.5 . . ?
H40A C40 H40B 109.5 . . ?
C39 C40 H40C 109.5 . . ?
H40A C40 H40C 109.5 . . ?
H40B C40 H40C 109.5 . . ?
C39 C41 H41A 109.5 . . ?
C39 C41 H41B 109.5 . . ?
H41A C41 H41B 109.5 . . ?
C39 C41 H41C 109.5 . . ?
H41A C41 H41C 109.5 . . ?
H41B C41 H41C 109.5 . . ?
N4 C42 C44 117.9(8) . . ?
N4 C42 C43 110.0(6) . . ?
C44 C42 C43 110.6(7) . . ?
N4 C42 H42 105.8 . . ?
C44 C42 H42 105.8 . . ?
C43 C42 H42 105.8 . . ?
C42 C43 H43A 109.5 . . ?
C42 C43 H43B 109.5 . . ?
H43A C43 H43B 109.5 . . ?
C42 C43 H43C 109.5 . . ?
H43A C43 H43C 109.5 . . ?
H43B C43 H43C 109.5 . . ?
C42 C44 H44A 109.5 . . ?
C42 C44 H44B 109.5 . . ?
H44A C44 H44B 109.5 . . ?
C42 C44 H44C 109.5 . . ?
H44A C44 H44C 109.5 . . ?
H44B C44 H44C 109.5 . . ?
C39' N4' C42' 114.3(12) . . ?
C39' N4' Al1 120.9(11) . . ?
C42' N4' Al1 122.0(9) . . ?
N4' C39' C40' 119.6(15) . . ?
N4' C39' C41' 113.7(14) . . ?
C40' C39' C41' 104.3(15) . . ?
N4' C39' H39' 106.1 . . ?
C40' C39' H39' 106.1 . . ?
C41' C39' H39' 106.1 . . ?
C39' C40' H40D 109.5 . . ?
C39' C40' H40E 109.5 . . ?
H40D C40' H40E 109.5 . . ?
C39' C40' H40F 109.5 . . ?
H40D C40' H40F 109.5 . . ?
H40E C40' H40F 109.5 . . ?
C39' C41' H41D 109.5 . . ?
C39' C41' H41E 109.5 . . ?
H41D C41' H41E 109.5 . . ?
C39' C41' H41F 109.5 . . ?
H41D C41' H41F 109.5 . . ?
H41E C41' H41F 109.5 . . ?
C43' C42' N4' 124.8(12) . . ?
C43' C42' C44' 115.3(12) . . ?
N4' C42' C44' 112.6(10) . . ?
C43' C42' H42' 99.0 . . ?
N4' C42' H42' 99.0 . . ?
C44' C42' H42' 99.0 . . ?
C42' C43' H43D 109.5 . . ?
C42' C43' H43E 109.5 . . ?
H43D C43' H43E 109.5 . . ?
C42' C43' H43F 109.5 . . ?
H43D C43' H43F 109.5 . . ?
H43E C43' H43F 109.5 . . ?
C42' C44' H44D 109.5 . . ?
C42' C44' H44E 109.5 . . ?
H44D C44' H44E 109.5 . . ?
C42' C44' H44F 109.5 . . ?
H44D C44' H44F 109.5 . . ?
H44E C44' H44F 109.5 . . ?
N5 C45 C46 111.2(3) . . ?
N5 C45 C47 110.6(3) . . ?
C46 C45 C47 110.1(3) . . ?
N5 C45 H45 108.3 . . ?
C46 C45 H45 108.3 . . ?
C47 C45 H45 108.3 . . ?
C45 C46 H46A 109.5 . . ?
C45 C46 H46B 109.5 . . ?
H46A C46 H46B 109.5 . . ?
C45 C46 H46C 109.5 . . ?
H46A C46 H46C 109.5 . . ?
H46B C46 H46C 109.5 . . ?
C45 C47 H47A 109.5 . . ?
C45 C47 H47B 109.5 . . ?
H47A C47 H47B 109.5 . . ?
C45 C47 H47C 109.5 . . ?
H47A C47 H47C 109.5 . . ?
H47B C47 H47C 109.5 . . ?
N5 C48 C49 113.0(3) . . ?
N5 C48 C50 110.7(3) . . ?
C49 C48 C50 112.0(3) . . ?
N5 C48 H48 106.9 . . ?
C49 C48 H48 106.9 . . ?
C50 C48 H48 106.9 . . ?
C48 C49 H49A 109.5 . . ?
C48 C49 H49B 109.5 . . ?
H49A C49 H49B 109.5 . . ?
C48 C49 H49C 109.5 . . ?
H49A C49 H49C 109.5 . . ?
H49B C49 H49C 109.5 . . ?
C48 C50 H50A 109.5 . . ?
C48 C50 H50B 109.5 . . ?
H50A C50 H50B 109.5 . . ?
C48 C50 H50C 109.5 . . ?
H50A C50 H50C 109.5 . . ?
H50B C50 H50C 109.5 . . ?
C52 C51 C56 119.8(5) . . ?
C52 C51 H51 120.1 . . ?
C56 C51 H51 120.1 . . ?
C53 C52 C51 119.1(5) . . ?
C53 C52 H52 120.5 . . ?
C51 C52 H52 120.5 . . ?
C54 C53 C52 120.9(5) . . ?
C54 C53 H53 119.6 . . ?
C52 C53 H53 119.6 . . ?
C53 C54 C55 120.2(5) . . ?
C53 C54 H54 119.9 . . ?
C55 C54 H54 119.9 . . ?
C56 C55 C54 120.2(5) . . ?
C56 C55 H55 119.9 . . ?
C54 C55 H55 119.9 . . ?
C55 C56 C51 119.8(5) . . ?
C55 C56 H56 120.1 . . ?
C51 C56 H56 120.1 . . ?
C58 C57 C62 120.0 . . ?
C58 C57 H57 120.0 . . ?
C62 C57 H57 120.0 . . ?
C57 C58 C59 120.0 . . ?
C57 C58 H58 120.0 . . ?
C59 C58 H58 120.0 . . ?
C60 C59 C58 120.0 . . ?
C60 C59 H59 120.0 . . ?
C58 C59 H59 120.0 . . ?
C61 C60 C59 120.0 . . ?
C61 C60 H60 120.0 . . ?
C59 C60 H60 120.0 . . ?
C62 C61 C60 120.0 . . ?
C62 C61 H61 120.0 . . ?
C60 C61 H61 120.0 . . ?
C61 C62 C57 120.0 . . ?
C61 C62 H62 120.0 . . ?
C57 C62 H62 120.0 . . ?
C58' C57' C62' 120.0 . . ?
C58' C57' H57' 120.0 . . ?
C62' C57' H57' 120.0 . . ?
C59' C58' C57' 120.0 . . ?
C59' C58' H58' 120.0 . . ?
C57' C58' H58' 120.0 . . ?
C58' C59' C60' 120.0 . . ?
C58' C59' H59' 120.0 . . ?
C60' C59' H59' 120.0 . . ?
C59' C60' C61' 120.0 . . ?
C59' C60' H60' 120.0 . . ?
C61' C60' H60' 120.0 . . ?
C62' C61' C60' 120.0 . . ?
C62' C61' H61' 120.0 . . ?
C60' C61' H61' 120.0 . . ?
C61' C62' C57' 120.0 . . ?
C61' C62' H62' 120.0 . . ?
C57' C62' H62' 120.0 . . ?

loop_
_geom_bond_atom_site_label_1
_geom_bond_atom_site_label_2
_geom_bond_distance
_geom_bond_site_symmetry_2
_geom_bond_publ_flag
Cu1 C34 1.896(3) . ?
Cu1 Cl1 2.1205(9) . ?
Al1 N4' 1.838(3) . ?
Al1 N4 1.838(3) . ?
Al1 N1 1.908(3) . ?
Al1 C33 1.994(3) . ?
Al1 C30 2.026(3) . ?
P1 N3 1.693(2) . ?
P1 N2 1.701(2) . ?
P1 C30 1.737(3) . ?
P1 C1 1.748(3) . ?
Si1 N2 1.735(2) . ?
Si1 N3 1.747(2) . ?
Si1 C9 1.851(3) . ?
Si1 C8 1.859(3) . ?
N1 C2 1.355(4) . ?
N1 C18' 1.465(7) . ?
N1 C18 1.487(4) . ?
N2 C10 1.488(3) . ?
N3 C14 1.474(3) . ?
N5 C34 1.308(3) . ?
N5 C48 1.502(3) . ?
N5 C45 1.504(4) . ?
C1 C2 1.398(4) . ?
C1 C6 1.540(4) . ?
C2 C3 1.532(4) . ?
C3 C4 1.529(5) . ?
C3 C7 1.542(5) . ?
C3 H3 1.0000 . ?
C4 C5 1.531(5) . ?
C4 H4A 0.9900 . ?
C4 H4B 0.9900 . ?
C5 C6 1.530(5) . ?
C5 H5A 0.9900 . ?
C5 H5B 0.9900 . ?
C6 C7 1.547(5) . ?
C6 H6 1.0000 . ?
C7 H7A 0.9900 . ?
C7 H7B 0.9900 . ?
C8 H8A 0.9800 . ?
C8 H8B 0.9800 . ?
C8 H8C 0.9800 . ?
C9 H9A 0.9800 . ?
C9 H9B 0.9800 . ?
C9 H9C 0.9800 . ?
C10 C13 1.519(4) . ?
C10 C12 1.525(4) . ?
C10 C11 1.526(4) . ?
C11 H11A 0.9800 . ?
C11 H11B 0.9800 . ?
C11 H11C 0.9800 . ?
C12 H12A 0.9800 . ?
C12 H12B 0.9800 . ?
C12 H12C 0.9800 . ?
C13 H13A 0.9800 . ?
C13 H13B 0.9800 . ?
C13 H13C 0.9800 . ?
C14 C15' 1.489(8) . ?
C14 C17 1.504(7) . ?
C14 C15 1.525(6) . ?
C14 C16 1.533(7) . ?
C14 C16' 1.533(9) . ?
C14 C17' 1.540(9) . ?
C15 H15A 0.9800 . ?
C15 H15B 0.9800 . ?
C15 H15C 0.9800 . ?
C16 H16A 0.9800 . ?
C16 H16B 0.9800 . ?
C16 H16C 0.9800 . ?
C17 H17A 0.9800 . ?
C17 H17B 0.9800 . ?
C17 H17C 0.9800 . ?
C15' H15D 0.9800 . ?
C15' H15E 0.9800 . ?
C15' H15F 0.9800 . ?
C16' H16D 0.9800 . ?
C16' H16E 0.9800 . ?
C16' H16F 0.9800 . ?
C17' H17D 0.9800 . ?
C17' H17E 0.9800 . ?
C17' H17F 0.9800 . ?
C18 C19 1.3900 . ?
C18 C23 1.3900 . ?
C19 C20 1.3900 . ?
C19 C24 1.525(7) . ?
C20 C21 1.3900 . ?
C20 H20 0.9500 . ?
C21 C22 1.3900 . ?
C21 H21 0.9500 . ?
C22 C23 1.3900 . ?
C22 H22 0.9500 . ?
C23 C27 1.507(8) . ?
C24 C25 1.525(9) . ?
C24 C26 1.544(10) . ?
C24 H24 1.0000 . ?
C25 H25A 0.9800 . ?
C25 H25B 0.9800 . ?
C25 H25C 0.9800 . ?
C26 H26A 0.9800 . ?
C26 H26B 0.9800 . ?
C26 H26C 0.9800 . ?
C27 C29 1.533(10) . ?
C27 C28 1.536(10) . ?
C27 H27 1.0000 . ?
C28 H28A 0.9800 . ?
C28 H28B 0.9800 . ?
C28 H28C 0.9800 . ?
C29 H29A 0.9800 . ?
C29 H29B 0.9800 . ?
C29 H29C 0.9800 . ?
C18' C19' 1.3900 . ?
C18' C23' 1.3900 . ?
C19' C20' 1.3900 . ?
C19' C24' 1.518(13) . ?
C20' C21' 1.3900 . ?
C20' H20' 0.9500 . ?
C21' C22' 1.3900 . ?
C21' H21' 0.9500 . ?
C22' C23' 1.3900 . ?
C22' H22' 0.9500 . ?
C23' C27' 1.505(13) . ?
C24' C25' 1.512(15) . ?
C24' C26' 1.534(15) . ?
C24' H24' 1.0000 . ?
C25' H25D 0.9800 . ?
C25' H25E 0.9800 . ?
C25' H25F 0.9800 . ?
C26' H26D 0.9800 . ?
C26' H26E 0.9800 . ?
C26' H26F 0.9800 . ?
C27' C29' 1.504(15) . ?
C27' C28' 1.523(15) . ?
C27' H27' 1.0000 . ?
C28' H28D 0.9800 . ?
C28' H28E 0.9800 . ?
C28' H28F 0.9800 . ?
C29' H29D 0.9800 . ?
C29' H29E 0.9800 . ?
C29' H29F 0.9800 . ?
C30 C31 1.379(4) . ?
C31 C34 1.483(4) . ?
C31 C32 1.511(4) . ?
C32 C33 1.354(4) . ?
C32 C35 1.521(4) . ?
C33 C37 1.518(4) . ?
C35 C36 1.528(5) . ?
C35 H35A 0.9900 . ?
C35 H35B 0.9900 . ?
C36 H36A 0.9800 . ?
C36 H36B 0.9800 . ?
C36 H36C 0.9800 . ?
C37 C38 1.518(5) . ?
C37 H37A 0.9900 . ?
C37 H37B 0.9900 . ?
C38 H38A 0.9800 . ?
C38 H38B 0.9800 . ?
C38 H38C 0.9800 . ?
N4 C39 1.454(8) . ?
N4 C42 1.493(7) . ?
C39 C40 1.526(11) . ?
C39 C41 1.565(10) . ?
C39 H39 1.0000 . ?
C40 H40A 0.9800 . ?
C40 H40B 0.9800 . ?
C40 H40C 0.9800 . ?
C41 H41A 0.9800 . ?
C41 H41B 0.9800 . ?
C41 H41C 0.9800 . ?
C42 C44 1.519(11) . ?
C42 C43 1.542(10) . ?
C42 H42 1.0000 . ?
C43 H43A 0.9800 . ?
C43 H43B 0.9800 . ?
C43 H43C 0.9800 . ?
C44 H44A 0.9800 . ?
C44 H44B 0.9800 . ?
C44 H44C 0.9800 . ?
N4' C39' 1.476(12) . ?
N4' C42' 1.507(11) . ?
C39' C40' 1.527(14) . ?
C39' C41' 1.578(16) . ?
C39' H39' 1.0000 . ?
C40' H40D 0.9800 . ?
C40' H40E 0.9800 . ?
C40' H40F 0.9800 . ?
C41' H41D 0.9800 . ?
C41' H41E 0.9800 . ?
C41' H41F 0.9800 . ?
C42' C43' 1.497(15) . ?
C42' C44' 1.513(14) . ?
C42' H42' 1.0000 . ?
C43' H43D 0.9800 . ?
C43' H43E 0.9800 . ?
C43' H43F 0.9800 . ?
C44' H44D 0.9800 . ?
C44' H44E 0.9800 . ?
C44' H44F 0.9800 . ?
C45 C46 1.520(5) . ?
C45 C47 1.522(5) . ?
C45 H45 1.0000 . ?
C46 H46A 0.9800 . ?
C46 H46B 0.9800 . ?
C46 H46C 0.9800 . ?
C47 H47A 0.9800 . ?
C47 H47B 0.9800 . ?
C47 H47C 0.9800 . ?
C48 C49 1.506(5) . ?
C48 C50 1.524(5) . ?
C48 H48 1.0000 . ?
C49 H49A 0.9800 . ?
C49 H49B 0.9800 . ?
C49 H49C 0.9800 . ?
C50 H50A 0.9800 . ?
C50 H50B 0.9800 . ?
C50 H50C 0.9800 . ?
C51 C52 1.371(7) . ?
C51 C56 1.387(7) . ?
C51 H51 0.9500 . ?
C52 C53 1.364(7) . ?
C52 H52 0.9500 . ?
C53 C54 1.359(7) . ?
C53 H53 0.9500 . ?
C54 C55 1.360(7) . ?
C54 H54 0.9500 . ?
C55 C56 1.354(7) . ?
C55 H55 0.9500 . ?
C56 H56 0.9500 . ?
C57 C58 1.3900 . ?
C57 C62 1.3900 . ?
C57 H57 0.9500 . ?
C58 C59 1.3900 . ?
C58 H58 0.9500 . ?
C59 C60 1.3900 . ?
C59 H59 0.9500 . ?
C60 C61 1.3900 . ?
C60 H60 0.9500 . ?
C61 C62 1.3900 . ?
C61 H61 0.9500 . ?
C62 H62 0.9500 . ?
C57' C58' 1.3900 . ?
C57' C62' 1.3900 . ?
C57' H57' 0.9500 . ?
C58' C59' 1.3900 . ?
C58' H58' 0.9500 . ?
C59' C60' 1.3900 . ?
C59' H59' 0.9500 . ?
C60' C61' 1.3900 . ?
C60' H60' 0.9500 . ?
C61' C62' 1.3900 . ?
C61' H61' 0.9500 . ?
C62' H62' 0.9500 . ?

loop_
_geom_torsion_atom_site_label_1
_geom_torsion_atom_site_label_2
_geom_torsion_atom_site_label_3
_geom_torsion_atom_site_label_4
_geom_torsion
_geom_torsion_site_symmetry_1
_geom_torsion_site_symmetry_2
_geom_torsion_site_symmetry_3
_geom_torsion_site_symmetry_4
_geom_torsion_publ_flag
N3 P1 N2 C10 169.9(3) . . . . ?
C30 P1 N2 C10 -60.7(3) . . . . ?
C1 P1 N2 C10 59.7(3) . . . . ?
N3 P1 N2 Si1 2.65(12) . . . . ?
C30 P1 N2 Si1 132.05(12) . . . . ?
C1 P1 N2 Si1 -107.58(14) . . . . ?
N3 Si1 N2 C10 -170.1(3) . . . . ?
C9 Si1 N2 C10 74.1(3) . . . . ?
C8 Si1 N2 C10 -55.7(3) . . . . ?
N3 Si1 N2 P1 -2.58(11) . . . . ?
C9 Si1 N2 P1 -118.38(16) . . . . ?
C8 Si1 N2 P1 111.81(15) . . . . ?
N2 P1 N3 C14 170.9(3) . . . . ?
C30 P1 N3 C14 54.6(3) . . . . ?
C1 P1 N3 C14 -72.6(3) . . . . ?
N2 P1 N3 Si1 -2.64(12) . . . . ?
C30 P1 N3 Si1 -118.93(14) . . . . ?
C1 P1 N3 Si1 113.91(13) . . . . ?
N2 Si1 N3 C14 -171.0(3) . . . . ?
C9 Si1 N3 C14 -54.8(3) . . . . ?
C8 Si1 N3 C14 73.8(3) . . . . ?
N2 Si1 N3 P1 2.60(11) . . . . ?
C9 Si1 N3 P1 118.82(15) . . . . ?
C8 Si1 N3 P1 -112.63(16) . . . . ?
N3 P1 C1 C2 164.3(3) . . . . ?
N2 P1 C1 C2 -100.5(3) . . . . ?
C30 P1 C1 C2 24.8(3) . . . . ?
N3 P1 C1 C6 -25.3(3) . . . . ?
N2 P1 C1 C6 69.9(3) . . . . ?
C30 P1 C1 C6 -164.8(2) . . . . ?
C18' N1 C2 C1 166.9(9) . . . . ?
C18 N1 C2 C1 160.2(4) . . . . ?
Al1 N1 C2 C1 -24.3(4) . . . . ?
C18' N1 C2 C3 -16.1(9) . . . . ?
C18 N1 C2 C3 -22.7(5) . . . . ?
Al1 N1 C2 C3 152.7(2) . . . . ?
C6 C1 C2 N1 174.6(3) . . . . ?
P1 C1 C2 N1 -13.8(5) . . . . ?
C6 C1 C2 C3 -2.9(3) . . . . ?
P1 C1 C2 C3 168.8(2) . . . . ?
N1 C2 C3 C4 115.3(3) . . . . ?
C1 C2 C3 C4 -67.0(3) . . . . ?
N1 C2 C3 C7 -139.3(3) . . . . ?
C1 C2 C3 C7 38.4(3) . . . . ?
C2 C3 C4 C5 71.5(4) . . . . ?
C7 C3 C4 C5 -32.3(3) . . . . ?
C3 C4 C5 C6 -5.4(4) . . . . ?
C4 C5 C6 C1 -63.3(3) . . . . ?
C4 C5 C6 C7 41.1(3) . . . . ?
C2 C1 C6 C5 71.0(3) . . . . ?
P1 C1 C6 C5 -101.5(3) . . . . ?
C2 C1 C6 C7 -33.6(3) . . . . ?
P1 C1 C6 C7 153.9(2) . . . . ?
C4 C3 C7 C6 55.7(3) . . . . ?
C2 C3 C7 C6 -55.9(3) . . . . ?
C5 C6 C7 C3 -59.2(3) . . . . ?
C1 C6 C7 C3 54.2(3) . . . . ?
P1 N2 C10 C13 49.4(4) . . . . ?
Si1 N2 C10 C13 -147.4(2) . . . . ?
P1 N2 C10 C12 -72.5(3) . . . . ?
Si1 N2 C10 C12 90.6(3) . . . . ?
P1 N2 C10 C11 169.0(2) . . . . ?
Si1 N2 C10 C11 -27.8(4) . . . . ?
P1 N3 C14 C15' 9.6(7) . . . . ?
Si1 N3 C14 C15' -179.0(6) . . . . ?
P1 N3 C14 C17 164.5(5) . . . . ?
Si1 N3 C14 C17 -24.1(5) . . . . ?
P1 N3 C14 C15 43.7(5) . . . . ?
Si1 N3 C14 C15 -145.0(4) . . . . ?
P1 N3 C14 C16 -75.3(5) . . . . ?
Si1 N3 C14 C16 96.1(5) . . . . ?
P1 N3 C14 C16' -114.8(6) . . . . ?
Si1 N3 C14 C16' 56.6(6) . . . . ?
P1 N3 C14 C17' 128.7(6) . . . . ?
Si1 N3 C14 C17' -59.9(7) . . . . ?
C2 N1 C18 C19 -85.3(5) . . . . ?
Al1 N1 C18 C19 100.0(5) . . . . ?
C2 N1 C18 C23 93.5(5) . . . . ?
Al1 N1 C18 C23 -81.2(6) . . . . ?
C23 C18 C19 C20 0.0 . . . . ?
N1 C18 C19 C20 178.8(7) . . . . ?
C23 C18 C19 C24 -179.7(7) . . . . ?
N1 C18 C19 C24 -0.9(8) . . . . ?
C18 C19 C20 C21 0.0 . . . . ?
C24 C19 C20 C21 179.7(6) . . . . ?
C19 C20 C21 C22 0.0 . . . . ?
C20 C21 C22 C23 0.0 . . . . ?
C21 C22 C23 C18 0.0 . . . . ?
C21 C22 C23 C27 -179.0(6) . . . . ?
C19 C18 C23 C22 0.0 . . . . ?
N1 C18 C23 C22 -178.8(7) . . . . ?
C19 C18 C23 C27 178.8(7) . . . . ?
N1 C18 C23 C27 0.1(7) . . . . ?
C18 C19 C24 C25 133.6(8) . . . . ?
C20 C19 C24 C25 -46.2(10) . . . . ?
C18 C19 C24 C26 -104.5(8) . . . . ?
C20 C19 C24 C26 75.8(9) . . . . ?
C22 C23 C27 C29 -53.7(8) . . . . ?
C18 C23 C27 C29 127.4(7) . . . . ?
C22 C23 C27 C28 64.1(8) . . . . ?
C18 C23 C27 C28 -114.8(7) . . . . ?
C2 N1 C18' C19' -93.9(10) . . . . ?
Al1 N1 C18' C19' 98.4(10) . . . . ?
C2 N1 C18' C23' 95.9(11) . . . . ?
Al1 N1 C18' C23' -71.8(14) . . . . ?
C23' C18' C19' C20' 0.0 . . . . ?
N1 C18' C19' C20' -170.6(17) . . . . ?
C23' C18' C19' C24' 174.9(16) . . . . ?
N1 C18' C19' C24' 4.3(17) . . . . ?
C18' C19' C20' C21' 0.0 . . . . ?
C24' C19' C20' C21' -175.3(15) . . . . ?
C19' C20' C21' C22' 0.0 . . . . ?
C20' C21' C22' C23' 0.0 . . . . ?
C21' C22' C23' C18' 0.0 . . . . ?
C21' C22' C23' C27' 176.2(14) . . . . ?
C19' C18' C23' C22' 0.0 . . . . ?
N1 C18' C23' C22' 169.8(18) . . . . ?
C19' C18' C23' C27' -176.1(15) . . . . ?
N1 C18' C23' C27' -6.3(16) . . . . ?
C20' C19' C24' C25' -53(2) . . . . ?
C18' C19' C24' C25' 132.2(18) . . . . ?
C20' C19' C24' C26' 78(2) . . . . ?
C18' C19' C24' C26' -97(2) . . . . ?
C22' C23' C27' C29' -38(2) . . . . ?
C18' C23' C27' C29' 138.3(16) . . . . ?
C22' C23' C27' C28' 92.6(19) . . . . ?
C18' C23' C27' C28' -91.3(18) . . . . ?
N3 P1 C30 C31 65.4(3) . . . . ?
N2 P1 C30 C31 -37.8(3) . . . . ?
C1 P1 C30 C31 -165.1(3) . . . . ?
N3 P1 C30 Al1 -128.92(15) . . . . ?
N2 P1 C30 Al1 127.86(15) . . . . ?
C1 P1 C30 Al1 0.61(19) . . . . ?
P1 C30 C31 C34 -30.5(4) . . . . ?
Al1 C30 C31 C34 162.0(2) . . . . ?
P1 C30 C31 C32 146.2(2) . . . . ?
Al1 C30 C31 C32 -21.2(3) . . . . ?
C30 C31 C32 C33 10.6(4) . . . . ?
C34 C31 C32 C33 -172.3(3) . . . . ?
C30 C31 C32 C35 -166.1(3) . . . . ?
C34 C31 C32 C35 11.0(4) . . . . ?
C31 C32 C33 C37 179.8(3) . . . . ?
C35 C32 C33 C37 -3.7(5) . . . . ?
C31 C32 C33 Al1 7.2(3) . . . . ?
C35 C32 C33 Al1 -176.3(2) . . . . ?
C48 N5 C34 C31 -172.4(2) . . . . ?
C45 N5 C34 C31 2.2(4) . . . . ?
C48 N5 C34 Cu1 -3.4(4) . . . . ?
C45 N5 C34 Cu1 171.3(2) . . . . ?
C30 C31 C34 N5 -99.8(3) . . . . ?
C32 C31 C34 N5 83.4(3) . . . . ?
C30 C31 C34 Cu1 90.6(3) . . . . ?
C32 C31 C34 Cu1 -86.2(3) . . . . ?
Cl1 Cu1 C34 N5 -53.0(6) . . . . ?
Cl1 Cu1 C34 C31 116.1(5) . . . . ?
C33 C32 C35 C36 -84.8(4) . . . . ?
C31 C32 C35 C36 91.7(3) . . . . ?
C32 C33 C37 C38 168.0(4) . . . . ?
Al1 C33 C37 C38 -21.6(6) . . . . ?
N1 Al1 N4 C39 66.1(6) . . . . ?
C33 Al1 N4 C39 -151.1(6) . . . . ?
C30 Al1 N4 C39 -53.2(6) . . . . ?
N1 Al1 N4 C42 -119.8(4) . . . . ?
C33 Al1 N4 C42 22.9(4) . . . . ?
C30 Al1 N4 C42 120.9(4) . . . . ?
C42 N4 C39 C40 -61.5(11) . . . . ?
Al1 N4 C39 C40 112.5(10) . . . . ?
C42 N4 C39 C41 67.9(13) . . . . ?
Al1 N4 C39 C41 -118.1(10) . . . . ?
C39 N4 C42 C44 -37.0(11) . . . . ?
Al1 N4 C42 C44 149.0(8) . . . . ?
C39 N4 C42 C43 91.1(10) . . . . ?
Al1 N4 C42 C43 -82.9(8) . . . . ?
N1 Al1 N4' C39' 61.8(9) . . . . ?
C33 Al1 N4' C39' -155.4(9) . . . . ?
C30 Al1 N4' C39' -57.5(9) . . . . ?
N1 Al1 N4' C42' -138.4(6) . . . . ?
C33 Al1 N4' C42' 4.4(7) . . . . ?
C30 Al1 N4' C42' 102.3(6) . . . . ?
C42' N4' C39' C40' -70(2) . . . . ?
Al1 N4' C39' C40' 91(2) . . . . ?
C42' N4' C39' C41' 54.1(19) . . . . ?
Al1 N4' C39' C41' -144.6(14) . . . . ?
C39' N4' C42' C43' 46(2) . . . . ?
Al1 N4' C42' C43' -115.0(17) . . . . ?
C39' N4' C42' C44' -102.8(17) . . . . ?
Al1 N4' C42' C44' 96.2(15) . . . . ?
C34 N5 C45 C46 128.9(3) . . . . ?
C48 N5 C45 C46 -56.1(4) . . . . ?
C34 N5 C45 C47 -108.5(3) . . . . ?
C48 N5 C45 C47 66.5(3) . . . . ?
C34 N5 C48 C49 -57.7(4) . . . . ?
C45 N5 C48 C49 127.2(3) . . . . ?
C34 N5 C48 C50 68.8(4) . . . . ?
C45 N5 C48 C50 -106.3(3) . . . . ?
C56 C51 C52 C53 -0.4(8) . . . . ?
C51 C52 C53 C54 0.5(8) . . . . ?
C52 C53 C54 C55 -0.5(8) . . . . ?
C53 C54 C55 C56 0.4(8) . . . . ?
C54 C55 C56 C51 -0.3(8) . . . . ?
C52 C51 C56 C55 0.3(8) . . . . ?
C62 C57 C58 C59 0.0 . . . . ?
C57 C58 C59 C60 0.0 . . . . ?
C58 C59 C60 C61 0.0 . . . . ?
C59 C60 C61 C62 0.0 . . . . ?
C60 C61 C62 C57 0.0 . . . . ?
C58 C57 C62 C61 0.0 . . . . ?
C62' C57' C58' C59' 0.0 . . . . ?
C57' C58' C59' C60' 0.0 . . . . ?
C58' C59' C60' C61' 0.0 . . . . ?
C59' C60' C61' C62' 0.0 . . . . ?
C60' C61' C62' C57' 0.0 . . . . ?
C58' C57' C62' C61' 0.0 . . . . ?
